data_7019342
loop_
_publ_author_name
'Gupta, Rakesh Kumar'
'Pandey, Rampal'
'Sharma, Sanjeev'
'Pandey, Daya Shankar'

_publ_section_title
;
 Synthesis of electroactive multinuclear dipyrrinato complexes and Fe(iii)
 assisted formation of \a-alkoxy substituted 5-ferrocenyldipyrromethenes.
;
_journal_issue 28
_journal_name_full 'Dalton transactions (Cambridge, England : 2003)'
_journal_page_first 8556
_journal_page_last 8566
_journal_paper_doi 10.1039/c2dt30212h
_journal_volume 41
_journal_year 2012
_chemical_formula_moiety 'C43 H37 Co Fe2 N4 O2, 2(C H2 Cl2)'
_chemical_formula_sum 'C45 H41 Cl4 Co Fe2 N4 O2'
_chemical_formula_weight 982.25
_space_group_IT_number 14
_symmetry_cell_setting monoclinic
_symmetry_Int_Tables_number 14
_symmetry_space_group_name_Hall '-P 2yn'
_symmetry_space_group_name_H-M 'P 1 21/n 1'
_atom_sites_solution_hydrogens geom
_atom_sites_solution_primary direct
_atom_sites_solution_secondary difmap
_audit_creation_method SHELXL-97
_cell_angle_alpha 90.00
_cell_angle_beta 96.695(7)
_cell_angle_gamma 90.00
_cell_formula_units_Z 4
_cell_length_a 10.2094(7)
_cell_length_b 31.690(3)
_cell_length_c 13.2083(11)
_cell_measurement_reflns_used 15371
_cell_measurement_temperature 293(2)
_cell_measurement_theta_max 32.510
_cell_measurement_theta_min 4.04
_cell_volume 4244.2(6)
_computing_structure_refinement 'SHELXL-97 (Sheldrick, 1997)'
_diffrn_ambient_temperature 293(2)
_diffrn_measured_fraction_theta_full 0.998
_diffrn_measured_fraction_theta_max 0.902
_diffrn_radiation_monochromator graphite
_diffrn_radiation_type MoK\a
_diffrn_radiation_wavelength 0.71073
_diffrn_reflns_av_R_equivalents 0.0264
_diffrn_reflns_av_sigmaI/netI 0.0472
_diffrn_reflns_limit_h_max 15
_diffrn_reflns_limit_h_min -14
_diffrn_reflns_limit_k_max 22
_diffrn_reflns_limit_k_min -45
_diffrn_reflns_limit_l_max 18
_diffrn_reflns_limit_l_min -18
_diffrn_reflns_number 28535
_diffrn_reflns_theta_full 25.00
_diffrn_reflns_theta_max 32.51
_diffrn_reflns_theta_min 2.97
_diffrn_source 'fine-focus sealed tube'
_exptl_absorpt_coefficient_mu 1.356
_exptl_absorpt_correction_type none
_exptl_crystal_colour red
_exptl_crystal_density_diffrn 1.537
_exptl_crystal_density_method 'not measured'
_exptl_crystal_description block
_exptl_crystal_F_000 2008
_exptl_crystal_size_max 0.28
_exptl_crystal_size_mid 0.13
_exptl_crystal_size_min 0.09
_refine_diff_density_max 0.998
_refine_diff_density_min -0.648
_refine_diff_density_rms 0.075
_refine_ls_extinction_coef 0.467(15)
_refine_ls_extinction_expression Fc^*^=kFc[1+0.001xFc^2^\l^3^/sin(2\q)]^-1/4^
_refine_ls_extinction_method SHELXL
_refine_ls_goodness_of_fit_ref 1.090
_refine_ls_hydrogen_treatment riding
_refine_ls_matrix_type full
_refine_ls_number_parameters 526
_refine_ls_number_reflns 13874
_refine_ls_number_restraints 0
_refine_ls_restrained_S_all 1.090
_refine_ls_R_factor_all 0.0973
_refine_ls_R_factor_gt 0.0686
_refine_ls_shift/su_max 0.03
_refine_ls_shift/su_mean 0.02
_refine_ls_structure_factor_coef Fsqd
_refine_ls_weighting_details 'calc w=1/[\s^2^(Fo^2^)+(0.0487P)^2^+5.3673P] where P=(Fo^2^+2Fc^2^)/3'
_refine_ls_weighting_scheme calc
_refine_ls_wR_factor_gt 0.1399
_refine_ls_wR_factor_ref 0.1528
_reflns_number_gt 10237
_reflns_number_total 13874
_reflns_threshold_expression >2sigma(I)
_cod_data_source_file c2dt30212h.txt
_cod_data_source_block 3
_cod_original_cell_volume 4244.3(6)
_cod_original_sg_symbol_H-M 'P 21/n'
_cod_database_code 7019342

loop_
_symmetry_equiv_pos_as_xyz
'x, y, z'
'-x+1/2, y+1/2, -z+1/2'
'-x, -y, -z'
'x-1/2, -y-1/2, z-1/2'

loop_
_atom_site_label
_atom_site_type_symbol
_atom_site_fract_x
_atom_site_fract_y
_atom_site_fract_z
_atom_site_U_iso_or_equiv
_atom_site_adp_type
_atom_site_occupancy
_atom_site_symmetry_multiplicity
_atom_site_calc_flag
_atom_site_refinement_flags
C34 C 1.2418(5) 0.14082(16) 0.0386(3) 0.0683(13) Uani 1 1 d .
H34 H 1.1766 0.1603 0.0161 0.082 Uiso 1 1 calc R
Co1 Co 0.91689(4) 0.155159(12) 0.42384(3) 0.02748(10) Uani 1 1 d .
Fe2 Fe 1.37950(4) 0.146478(15) 0.16336(3) 0.03508(11) Uani 1 1 d .
Fe1 Fe 0.83887(5) -0.012026(14) 0.16663(3) 0.03497(11) Uani 1 1 d .
N2 N 0.8966(2) 0.15632(7) 0.27785(18) 0.0280(5) Uani 1 1 d .
O1 O 0.7727(2) 0.19379(7) 0.41887(17) 0.0356(5) Uani 1 1 d .
N3 N 1.0624(2) 0.11667(7) 0.42383(18) 0.0286(5) Uani 1 1 d .
N1 N 0.7931(2) 0.10845(8) 0.41828(18) 0.0306(5) Uani 1 1 d .
N4 N 1.0395(2) 0.20105(7) 0.42632(19) 0.0304(5) Uani 1 1 d .
O2 O 0.9443(2) 0.15385(7) 0.57005(16) 0.0367(5) Uani 1 1 d .
C25 C 1.1598(3) 0.20099(9) 0.3857(2) 0.0293(6) Uani 1 1 d .
C23 C 1.1758(3) 0.12357(9) 0.3757(2) 0.0306(6) Uani 1 1 d .
C24 C 1.2202(3) 0.16383(9) 0.3535(2) 0.0287(5) Uani 1 1 d .
C4 C 0.7720(3) 0.07833(9) 0.3408(2) 0.0295(6) Uani 1 1 d .
C5 C 0.8124(3) 0.08402(9) 0.2434(2) 0.0278(5) Uani 1 1 d .
C6 C 0.8647(3) 0.12243(9) 0.2124(2) 0.0284(5) Uani 1 1 d .
C10 C 0.7894(3) 0.05106(9) 0.1640(2) 0.0306(6) Uani 1 1 d .
C29 C 1.3383(3) 0.17050(9) 0.3005(2) 0.0295(6) Uani 1 1 d .
C11 C 0.6758(3) 0.02518(10) 0.1390(2) 0.0358(6) Uani 1 1 d .
H11 H 0.6022 0.0243 0.1744 0.043 Uiso 1 1 calc R
C43 C 0.7179(3) 0.20587(10) 0.4964(3) 0.0399(7) Uani 1 1 d .
C3 C 0.6967(3) 0.04519(10) 0.3770(3) 0.0413(7) Uani 1 1 d .
H3 H 0.6705 0.0206 0.3419 0.050 Uiso 1 1 calc R
C14 C 0.8784(3) 0.04159(10) 0.0897(2) 0.0364(6) Uani 1 1 d .
H14 H 0.9610 0.0536 0.0873 0.044 Uiso 1 1 calc R
C30 C 1.3515(3) 0.20341(10) 0.2283(2) 0.0372(7) Uani 1 1 d .
H30 H 1.2866 0.2229 0.2054 0.045 Uiso 1 1 calc R
C8 C 0.8956(3) 0.17930(11) 0.1158(3) 0.0417(7) Uani 1 1 d .
H8 H 0.9022 0.1974 0.0612 0.050 Uiso 1 1 calc R
C9 C 0.9147(3) 0.18971(10) 0.2197(2) 0.0370(7) Uani 1 1 d .
H9 H 0.9372 0.2165 0.2448 0.044 Uiso 1 1 calc R
C20 C 1.0609(3) 0.07636(10) 0.4502(2) 0.0369(7) Uani 1 1 d .
H20 H 0.9957 0.0639 0.4838 0.044 Uiso 1 1 calc R
C7 C 0.8654(3) 0.13727(10) 0.1105(2) 0.0363(6) Uani 1 1 d .
H7 H 0.8485 0.1213 0.0514 0.044 Uiso 1 1 calc R
C31 C 1.4800(3) 0.20149(11) 0.1973(3) 0.0433(8) Uani 1 1 d .
H31 H 1.5139 0.2195 0.1512 0.052 Uiso 1 1 calc R
C13 C 0.8185(4) 0.01081(11) 0.0210(2) 0.0429(8) Uani 1 1 d .
H13 H 0.8550 -0.0008 -0.0340 0.051 Uiso 1 1 calc R
C42 C 0.7618(3) 0.19659(11) 0.5974(3) 0.0456(8) Uani 1 1 d .
H42 H 0.7129 0.2068 0.6472 0.055 Uiso 1 1 calc R
C12 C 0.6935(4) 0.00094(11) 0.0513(2) 0.0423(7) Uani 1 1 d .
H12 H 0.6332 -0.0182 0.0191 0.051 Uiso 1 1 calc R
C28 C 1.0193(3) 0.24061(10) 0.4576(3) 0.0371(7) Uani 1 1 d .
H28 H 0.9449 0.2494 0.4862 0.045 Uiso 1 1 calc R
C1 C 0.7312(3) 0.09436(11) 0.4966(2) 0.0408(7) Uani 1 1 d .
H1 H 0.7299 0.1085 0.5582 0.049 Uiso 1 1 calc R
C26 C 1.2125(3) 0.24218(10) 0.3957(3) 0.0373(7) Uani 1 1 d .
H26 H 1.2920 0.2511 0.3751 0.045 Uiso 1 1 calc R
C41 C 0.8741(4) 0.17302(11) 0.6290(3) 0.0413(7) Uani 1 1 d .
C22 C 1.2415(3) 0.08387(10) 0.3726(3) 0.0420(7) Uani 1 1 d .
H22 H 1.3184 0.0787 0.3433 0.050 Uiso 1 1 calc R
C33 C 1.4620(3) 0.14803(10) 0.3120(2) 0.0357(6) Uani 1 1 d .
H33 H 1.4824 0.1248 0.3539 0.043 Uiso 1 1 calc R
C32 C 1.5470(3) 0.16754(12) 0.2486(3) 0.0425(8) Uani 1 1 d .
H32 H 1.6330 0.1592 0.2419 0.051 Uiso 1 1 calc R
C2 C 0.6693(4) 0.05582(11) 0.4727(3) 0.0484(9) Uani 1 1 d .
H2 H 0.6192 0.0403 0.5140 0.058 Uiso 1 1 calc R
C38 C 1.2298(4) 0.10773(16) 0.1081(4) 0.0673(13) Uani 1 1 d .
H38 H 1.1557 0.1017 0.1404 0.081 Uiso 1 1 calc R
C27 C 1.1249(3) 0.26669(10) 0.4414(3) 0.0446(8) Uani 1 1 d .
H27 H 1.1343 0.2951 0.4583 0.054 Uiso 1 1 calc R
C21 C 1.1710(3) 0.05488(11) 0.4207(3) 0.0465(8) Uani 1 1 d .
H21 H 1.1918 0.0265 0.4317 0.056 Uiso 1 1 calc R
C45 C 0.5995(4) 0.23394(14) 0.4722(4) 0.0609(11) Uani 1 1 d .
H45A H 0.6223 0.2573 0.4314 0.091 Uiso 1 1 calc R
H45B H 0.5715 0.2443 0.5345 0.091 Uiso 1 1 calc R
H45C H 0.5292 0.2181 0.4354 0.091 Uiso 1 1 calc R
C37 C 1.3485(5) 0.08556(14) 0.1198(3) 0.0617(11) Uani 1 1 d .
H37 H 1.3666 0.0619 0.1608 0.074 Uiso 1 1 calc R
C19 C 0.8171(4) -0.05323(12) 0.2836(3) 0.0523(9) Uani 1 1 d .
H19 H 0.7449 -0.0553 0.3202 0.063 Uiso 1 1 calc R
C35 C 1.3710(5) 0.13930(15) 0.0088(3) 0.0628(11) Uani 1 1 d .
H35 H 1.4059 0.1577 -0.0360 0.075 Uiso 1 1 calc R
Cl3 Cl 1.2871(3) 0.19788(9) 0.74761(19) 0.1799(12) Uani 1 1 d .
C44 C 0.9202(5) 0.16941(15) 0.7412(3) 0.0632(11) Uani 1 1 d .
H44A H 0.9391 0.1404 0.7582 0.095 Uiso 1 1 calc R
H44B H 0.8524 0.1795 0.7797 0.095 Uiso 1 1 calc R
H44C H 0.9985 0.1860 0.7574 0.095 Uiso 1 1 calc R
Cl4 Cl 1.4090(2) 0.14367(10) 0.6067(2) 0.1675(10) Uani 1 1 d .
C36 C 1.4364(4) 0.10475(14) 0.0596(3) 0.0589(10) Uani 1 1 d .
H36 H 1.5224 0.0962 0.0542 0.071 Uiso 1 1 calc R
C16 C 1.0150(4) -0.03402(15) 0.2334(4) 0.0651(12) Uani 1 1 d .
H16 H 1.0961 -0.0209 0.2313 0.078 Uiso 1 1 calc R
C40 C 1.2685(6) 0.1701(3) 0.6352(4) 0.115(2) Uani 1 1 d .
H40A H 1.2409 0.1895 0.5800 0.137 Uiso 1 1 calc R
H40B H 1.1983 0.1496 0.6380 0.137 Uiso 1 1 calc R
C17 C 0.9574(5) -0.06365(14) 0.1629(3) 0.0657(12) Uani 1 1 d .
H17 H 0.9938 -0.0737 0.1062 0.079 Uiso 1 1 calc R
C15 C 0.9286(4) -0.02751(13) 0.3082(3) 0.0556(10) Uani 1 1 d .
H15 H 0.9430 -0.0094 0.3638 0.067 Uiso 1 1 calc R
C18 C 0.8347(5) -0.07549(12) 0.1931(3) 0.0611(11) Uani 1 1 d .
H18 H 0.7756 -0.0946 0.1595 0.073 Uiso 1 1 calc R
Cl1 Cl 0.59813(19) 0.02994(7) 0.73970(14) 0.1180(6) Uani 1 1 d .
Cl2 Cl 0.6685(2) 0.10744(8) 0.8460(2) 0.1517(9) Uani 1 1 d .
C39 C 0.5619(7) 0.0685(3) 0.8261(6) 0.124(3) Uani 1 1 d .
H39A H 0.4764 0.0805 0.8022 0.148 Uiso 1 1 calc R
H39B H 0.5541 0.0549 0.8910 0.148 Uiso 1 1 calc R

loop_
_atom_site_aniso_label
_atom_site_aniso_U_11
_atom_site_aniso_U_22
_atom_site_aniso_U_33
_atom_site_aniso_U_23
_atom_site_aniso_U_13
_atom_site_aniso_U_12
C34 0.061(3) 0.081(3) 0.056(2) -0.019(2) -0.024(2) 0.012(2)
Co1 0.02483(18) 0.02633(19) 0.03146(19) -0.00427(15) 0.00409(13) 0.00057(14)
Fe2 0.0292(2) 0.0391(3) 0.0365(2) -0.00549(18) 0.00189(16) 0.00052(18)
Fe1 0.0400(2) 0.0299(2) 0.0350(2) -0.00251(17) 0.00428(17) 0.00275(18)
N2 0.0247(11) 0.0242(11) 0.0349(12) -0.0003(9) 0.0031(9) 0.0008(9)
O1 0.0263(10) 0.0348(11) 0.0452(12) -0.0096(9) 0.0028(8) 0.0042(8)
N3 0.0267(11) 0.0268(12) 0.0325(12) 0.0007(9) 0.0044(9) 0.0016(9)
N1 0.0295(12) 0.0303(12) 0.0331(12) -0.0045(10) 0.0084(9) -0.0033(10)
N4 0.0258(11) 0.0269(12) 0.0381(13) -0.0061(10) 0.0023(9) 0.0005(9)
O2 0.0383(12) 0.0387(12) 0.0334(11) -0.0066(9) 0.0053(8) 0.0007(9)
C25 0.0251(13) 0.0269(14) 0.0351(14) -0.0028(11) -0.0004(10) 0.0010(10)
C23 0.0288(14) 0.0275(14) 0.0361(14) -0.0012(11) 0.0057(11) 0.0035(11)
C24 0.0246(13) 0.0288(14) 0.0323(13) -0.0004(11) 0.0015(10) 0.0005(10)
C4 0.0307(14) 0.0263(14) 0.0323(14) -0.0015(11) 0.0072(11) -0.0022(11)
C5 0.0253(13) 0.0267(13) 0.0316(13) -0.0030(10) 0.0044(10) 0.0011(10)
C6 0.0240(13) 0.0301(14) 0.0313(13) -0.0007(11) 0.0034(10) 0.0016(10)
C10 0.0328(14) 0.0283(14) 0.0310(14) -0.0011(11) 0.0047(11) 0.0022(11)
C29 0.0238(13) 0.0294(14) 0.0352(14) -0.0034(11) 0.0031(10) 0.0007(11)
C11 0.0324(15) 0.0305(15) 0.0439(17) -0.0017(13) 0.0021(12) -0.0019(12)
C43 0.0262(14) 0.0350(16) 0.059(2) -0.0159(14) 0.0056(13) -0.0012(12)
C3 0.0498(19) 0.0340(16) 0.0424(17) -0.0053(13) 0.0148(14) -0.0117(14)
C14 0.0407(17) 0.0329(16) 0.0375(16) -0.0026(12) 0.0119(13) 0.0002(13)
C30 0.0390(16) 0.0330(16) 0.0397(16) 0.0014(13) 0.0051(13) -0.0006(13)
C8 0.0455(18) 0.0377(18) 0.0404(17) 0.0118(14) -0.0012(13) -0.0061(14)
C9 0.0331(15) 0.0288(15) 0.0477(18) 0.0053(13) -0.0016(13) -0.0019(12)
C20 0.0380(16) 0.0308(15) 0.0417(16) 0.0064(13) 0.0037(12) 0.0011(12)
C7 0.0382(16) 0.0377(17) 0.0322(14) 0.0028(12) 0.0000(12) -0.0022(13)
C31 0.0433(18) 0.0433(19) 0.0452(18) -0.0028(14) 0.0130(14) -0.0134(15)
C13 0.060(2) 0.0379(18) 0.0317(15) -0.0046(13) 0.0086(14) 0.0028(15)
C42 0.0436(19) 0.0446(19) 0.052(2) -0.0179(16) 0.0188(15) -0.0041(15)
C12 0.052(2) 0.0338(16) 0.0385(16) -0.0070(13) -0.0059(14) -0.0004(14)
C28 0.0304(15) 0.0326(16) 0.0482(17) -0.0118(13) 0.0042(12) 0.0015(12)
C1 0.0458(18) 0.0432(18) 0.0363(16) -0.0070(13) 0.0167(13) -0.0063(14)
C26 0.0297(15) 0.0312(15) 0.0510(18) -0.0049(13) 0.0046(13) -0.0040(12)
C41 0.0489(19) 0.0360(17) 0.0403(17) -0.0095(13) 0.0101(14) -0.0048(14)
C22 0.0364(17) 0.0296(16) 0.062(2) 0.0038(14) 0.0118(14) 0.0073(13)
C33 0.0262(14) 0.0425(17) 0.0374(15) 0.0004(13) -0.0013(11) 0.0016(12)
C32 0.0274(15) 0.054(2) 0.0459(18) -0.0079(15) 0.0040(13) -0.0028(14)
C2 0.060(2) 0.0433(19) 0.0459(19) -0.0034(15) 0.0250(17) -0.0151(17)
C38 0.050(2) 0.082(3) 0.069(3) -0.034(2) 0.003(2) -0.024(2)
C27 0.0412(18) 0.0262(15) 0.067(2) -0.0140(15) 0.0072(16) -0.0031(13)
C21 0.0454(19) 0.0287(16) 0.066(2) 0.0097(15) 0.0091(16) 0.0072(14)
C45 0.042(2) 0.060(3) 0.080(3) -0.023(2) 0.0047(19) 0.0164(18)
C37 0.080(3) 0.045(2) 0.058(2) -0.0174(19) 0.003(2) -0.005(2)
C19 0.070(3) 0.042(2) 0.046(2) 0.0104(16) 0.0093(18) 0.0018(18)
C35 0.077(3) 0.073(3) 0.0370(19) -0.0091(19) 0.0033(18) -0.006(2)
Cl3 0.216(3) 0.190(3) 0.1271(18) -0.0310(17) -0.0064(17) -0.089(2)
C44 0.083(3) 0.068(3) 0.0396(19) -0.0066(18) 0.0118(19) 0.006(2)
Cl4 0.0911(14) 0.246(3) 0.162(2) 0.030(2) 0.0017(13) 0.0050(16)
C36 0.059(2) 0.065(3) 0.053(2) -0.023(2) 0.0079(18) 0.007(2)
C16 0.050(2) 0.066(3) 0.078(3) 0.018(2) -0.001(2) 0.011(2)
C40 0.086(4) 0.183(7) 0.068(3) 0.019(4) -0.022(3) -0.014(4)
C17 0.083(3) 0.055(3) 0.061(3) 0.007(2) 0.017(2) 0.035(2)
C15 0.073(3) 0.046(2) 0.045(2) 0.0048(16) -0.0076(18) 0.0036(19)
C18 0.090(3) 0.0308(19) 0.060(2) 0.0016(17) -0.002(2) 0.0054(19)
Cl1 0.1129(13) 0.1484(17) 0.0986(12) -0.0178(11) 0.0369(10) -0.0394(12)
Cl2 0.1338(17) 0.1458(19) 0.173(2) -0.0202(16) 0.0050(15) -0.0491(15)
C39 0.097(5) 0.153(7) 0.128(6) -0.008(5) 0.043(4) -0.026(5)

loop_
_atom_type_symbol
_atom_type_description
_atom_type_scat_dispersion_real
_atom_type_scat_dispersion_imag
_atom_type_scat_source
C C 0.0033 0.0016 'International Tables Vol C Tables 4.2.6.8 and 6.1.1.4'
H H 0.0000 0.0000 'International Tables Vol C Tables 4.2.6.8 and 6.1.1.4'
N N 0.0061 0.0033 'International Tables Vol C Tables 4.2.6.8 and 6.1.1.4'
O O 0.0106 0.0060 'International Tables Vol C Tables 4.2.6.8 and 6.1.1.4'
Fe Fe 0.3463 0.8444 'International Tables Vol C Tables 4.2.6.8 and 6.1.1.4'
Co Co 0.3494 0.9721 'International Tables Vol C Tables 4.2.6.8 and 6.1.1.4'
Cl Cl 0.1484 0.1585 'International Tables Vol C Tables 4.2.6.8 and 6.1.1.4'

loop_
_geom_angle_atom_site_label_1
_geom_angle_atom_site_label_2
_geom_angle_atom_site_label_3
_geom_angle
C38 C34 C35 108.1(4)
C38 C34 Fe2 69.1(2)
C35 C34 Fe2 69.7(2)
C38 C34 H34 126.0
C35 C34 H34 126.0
Fe2 C34 H34 126.7
O1 Co1 N2 87.75(10)
O1 Co1 N4 90.77(10)
N2 Co1 N4 89.79(10)
O1 Co1 O2 94.01(9)
N2 Co1 O2 177.82(9)
N4 Co1 O2 88.91(10)
O1 Co1 N3 177.98(10)
N2 Co1 N3 90.28(10)
N4 Co1 N3 88.77(10)
O2 Co1 N3 87.95(10)
O1 Co1 N1 89.52(10)
N2 Co1 N1 89.03(10)
N4 Co1 N1 178.77(10)
O2 Co1 N1 92.26(10)
N3 Co1 N1 90.90(10)
C37 Fe2 C38 40.19(19)
C37 Fe2 C30 159.97(16)
C38 Fe2 C30 123.50(16)
C37 Fe2 C36 40.43(18)
C38 Fe2 C36 68.10(18)
C30 Fe2 C36 157.75(16)
C37 Fe2 C33 109.16(16)
C38 Fe2 C33 124.65(18)
C30 Fe2 C33 68.64(13)
C36 Fe2 C33 122.95(16)
C37 Fe2 C34 67.56(19)
C38 Fe2 C34 40.45(19)
C30 Fe2 C34 107.50(16)
C36 Fe2 C34 67.91(18)
C33 Fe2 C34 160.59(18)
C37 Fe2 C31 158.53(17)
C38 Fe2 C31 158.76(19)
C30 Fe2 C31 40.79(13)
C36 Fe2 C31 121.69(16)
C33 Fe2 C31 68.26(14)
C34 Fe2 C31 122.08(19)
C37 Fe2 C35 67.94(19)
C38 Fe2 C35 68.35(19)
C30 Fe2 C35 121.88(16)
C36 Fe2 C35 40.43(18)
C33 Fe2 C35 157.78(16)
C34 Fe2 C35 40.61(19)
C31 Fe2 C35 105.96(17)
C37 Fe2 C32 123.98(17)
C38 Fe2 C32 160.29(19)
C30 Fe2 C32 68.17(14)
C36 Fe2 C32 107.23(16)
C33 Fe2 C32 40.54(13)
C34 Fe2 C32 157.43(19)
C31 Fe2 C32 40.18(14)
C35 Fe2 C32 121.37(16)
C37 Fe2 C29 124.17(16)
C38 Fe2 C29 108.57(15)
C30 Fe2 C29 40.97(12)
C36 Fe2 C29 159.72(16)
C33 Fe2 C29 41.20(11)
C34 Fe2 C29 123.45(16)
C31 Fe2 C29 68.91(12)
C35 Fe2 C29 158.80(16)
C32 Fe2 C29 68.77(12)
C16 Fe1 C11 159.96(17)
C16 Fe1 C17 40.30(19)
C11 Fe1 C17 159.17(18)
C16 Fe1 C12 157.36(18)
C11 Fe1 C12 40.73(13)
C17 Fe1 C12 121.70(17)
C16 Fe1 C13 121.19(17)
C11 Fe1 C13 68.61(14)
C17 Fe1 C13 104.89(16)
C12 Fe1 C13 40.59(14)
C16 Fe1 C18 67.85(19)
C11 Fe1 C18 124.56(17)
C17 Fe1 C18 40.40(18)
C12 Fe1 C18 107.34(16)
C13 Fe1 C18 120.55(15)
C16 Fe1 C15 40.60(18)
C11 Fe1 C15 124.91(16)
C17 Fe1 C15 68.00(18)
C12 Fe1 C15 160.17(17)
C13 Fe1 C15 158.74(17)
C18 Fe1 C15 67.86(17)
C16 Fe1 C14 106.56(16)
C11 Fe1 C14 68.57(13)
C17 Fe1 C14 120.19(16)
C12 Fe1 C14 68.29(14)
C13 Fe1 C14 40.68(13)
C18 Fe1 C14 155.91(15)
C15 Fe1 C14 124.12(15)
C16 Fe1 C19 67.87(18)
C11 Fe1 C19 110.15(15)
C17 Fe1 C19 67.96(17)
C12 Fe1 C19 123.80(16)
C13 Fe1 C19 157.70(15)
C18 Fe1 C19 40.47(16)
C15 Fe1 C19 40.15(16)
C14 Fe1 C19 161.26(14)
C16 Fe1 C10 122.89(17)
C11 Fe1 C10 40.74(12)
C17 Fe1 C10 157.33(17)
C12 Fe1 C10 68.69(12)
C13 Fe1 C10 69.05(12)
C18 Fe1 C10 161.41(16)
C15 Fe1 C10 109.35(14)
C14 Fe1 C10 41.19(11)
C19 Fe1 C10 125.55(14)
C9 N2 C6 107.0(2)
C9 N2 Co1 126.1(2)
C6 N2 Co1 126.84(19)
C43 O1 Co1 124.8(2)
C20 N3 C23 107.8(2)
C20 N3 Co1 125.4(2)
C23 N3 Co1 125.48(19)
C1 N1 C4 106.8(2)
C1 N1 Co1 125.7(2)
C4 N1 Co1 126.33(18)
C28 N4 C25 107.0(2)
C28 N4 Co1 126.2(2)
C25 N4 Co1 126.45(19)
C41 O2 Co1 125.4(2)
N4 C25 C26 107.8(2)
N4 C25 C24 123.3(3)
C26 C25 C24 128.4(3)
C24 C23 N3 122.9(2)
C24 C23 C22 129.3(3)
N3 C23 C22 106.9(3)
C23 C24 C25 122.2(3)
C23 C24 C29 122.2(3)
C25 C24 C29 115.5(3)
N1 C4 C5 123.0(3)
N1 C4 C3 107.6(2)
C5 C4 C3 129.1(3)
C4 C5 C6 122.5(3)
C4 C5 C10 121.2(3)
C6 C5 C10 116.0(2)
N2 C6 C5 123.7(2)
N2 C6 C7 107.7(2)
C5 C6 C7 127.0(3)
C11 C10 C14 106.4(3)
C11 C10 C5 128.8(3)
C14 C10 C5 124.6(3)
C11 C10 Fe1 68.76(17)
C14 C10 Fe1 68.75(17)
C5 C10 Fe1 130.9(2)
C30 C29 C33 106.3(3)
C30 C29 C24 124.4(3)
C33 C29 C24 129.2(3)
C30 C29 Fe2 68.72(17)
C33 C29 Fe2 69.09(16)
C24 C29 Fe2 128.8(2)
C12 C11 C10 108.8(3)
C12 C11 Fe1 69.75(19)
C10 C11 Fe1 70.50(17)
C12 C11 H11 125.6
C10 C11 H11 125.6
Fe1 C11 H11 125.7
O1 C43 C42 125.6(3)
O1 C43 C45 114.9(3)
C42 C43 C45 119.4(3)
C2 C3 C4 107.8(3)
C2 C3 H3 126.1
C4 C3 H3 126.1
C13 C14 C10 108.6(3)
C13 C14 Fe1 69.61(19)
C10 C14 Fe1 70.06(17)
C13 C14 H14 125.7
C10 C14 H14 125.7
Fe1 C14 H14 126.2
C31 C30 C29 108.9(3)
C31 C30 Fe2 70.12(19)
C29 C30 Fe2 70.30(17)
C31 C30 H30 125.6
C29 C30 H30 125.6
Fe2 C30 H30 125.6
C7 C8 C9 106.5(3)
C7 C8 H8 126.8
C9 C8 H8 126.8
N2 C9 C8 111.4(3)
N2 C9 H9 124.3
C8 C9 H9 124.3
N3 C20 C21 111.1(3)
N3 C20 H20 124.5
C21 C20 H20 124.5
C8 C7 C6 107.4(3)
C8 C7 H7 126.3
C6 C7 H7 126.3
C32 C31 C30 107.9(3)
C32 C31 Fe2 69.9(2)
C30 C31 Fe2 69.09(18)
C32 C31 H31 126.1
C30 C31 H31 126.1
Fe2 C31 H31 126.5
C12 C13 C14 107.8(3)
C12 C13 Fe1 69.66(19)
C14 C13 Fe1 69.71(18)
C12 C13 H13 126.1
C14 C13 H13 126.1
Fe1 C13 H13 126.1
C43 C42 C41 124.4(3)
C43 C42 H42 117.8
C41 C42 H42 117.8
C13 C12 C11 108.4(3)
C13 C12 Fe1 69.74(19)
C11 C12 Fe1 69.52(18)
C13 C12 H12 125.8
C11 C12 H12 125.8
Fe1 C12 H12 126.5
N4 C28 C27 110.9(3)
N4 C28 H28 124.6
C27 C28 H28 124.6
N1 C1 C2 110.9(3)
N1 C1 H1 124.5
C2 C1 H1 124.5
C27 C26 C25 107.6(3)
C27 C26 H26 126.2
C25 C26 H26 126.2
O2 C41 C42 125.2(3)
O2 C41 C44 115.6(3)
C42 C41 C44 119.2(3)
C21 C22 C23 107.7(3)
C21 C22 H22 126.1
C23 C22 H22 126.1
C32 C33 C29 108.1(3)
C32 C33 Fe2 69.79(18)
C29 C33 Fe2 69.71(16)
C32 C33 H33 125.9
C29 C33 H33 125.9
Fe2 C33 H33 126.2
C31 C32 C33 108.8(3)
C31 C32 Fe2 69.89(19)
C33 C32 Fe2 69.68(18)
C31 C32 H32 125.6
C33 C32 H32 125.6
Fe2 C32 H32 126.4
C3 C2 C1 106.8(3)
C3 C2 H2 126.6
C1 C2 H2 126.6
C37 C38 C34 107.9(4)
C37 C38 Fe2 69.9(2)
C34 C38 Fe2 70.4(2)
C37 C38 H38 126.1
C34 C38 H38 126.1
Fe2 C38 H38 125.2
C26 C27 C28 106.7(3)
C26 C27 H27 126.7
C28 C27 H27 126.7
C22 C21 C20 106.5(3)
C22 C21 H21 126.7
C20 C21 H21 126.7
C43 C45 H45A 109.5
C43 C45 H45B 109.5
H45A C45 H45B 109.5
C43 C45 H45C 109.5
H45A C45 H45C 109.5
H45B C45 H45C 109.5
C38 C37 C36 108.9(4)
C38 C37 Fe2 69.9(2)
C36 C37 Fe2 70.1(2)
C38 C37 H37 125.6
C36 C37 H37 125.6
Fe2 C37 H37 126.0
C15 C19 C18 107.7(4)
C15 C19 Fe1 69.5(2)
C18 C19 Fe1 69.3(2)
C15 C19 H19 126.1
C18 C19 H19 126.1
Fe1 C19 H19 126.6
C36 C35 C34 107.3(4)
C36 C35 Fe2 69.4(2)
C34 C35 Fe2 69.7(2)
C36 C35 H35 126.3
C34 C35 H35 126.3
Fe2 C35 H35 126.1
C41 C44 H44A 109.5
C41 C44 H44B 109.5
H44A C44 H44B 109.5
C41 C44 H44C 109.5
H44A C44 H44C 109.5
H44B C44 H44C 109.5
C37 C36 C35 107.9(4)
C37 C36 Fe2 69.5(2)
C35 C36 Fe2 70.1(2)
C37 C36 H36 126.1
C35 C36 H36 126.1
Fe2 C36 H36 125.9
C17 C16 C15 108.3(4)
C17 C16 Fe1 70.1(2)
C15 C16 Fe1 70.2(2)
C17 C16 H16 125.8
C15 C16 H16 125.8
Fe1 C16 H16 125.4
Cl3 C40 Cl4 115.0(3)
Cl3 C40 H40A 108.5
Cl4 C40 H40A 108.5
Cl3 C40 H40B 108.5
Cl4 C40 H40B 108.5
H40A C40 H40B 107.5
C16 C17 C18 107.9(4)
C16 C17 Fe1 69.5(2)
C18 C17 Fe1 69.9(2)
C16 C17 H17 126.0
C18 C17 H17 126.0
Fe1 C17 H17 126.1
C19 C15 C16 107.9(4)
C19 C15 Fe1 70.4(2)
C16 C15 Fe1 69.2(2)
C19 C15 H15 126.0
C16 C15 H15 126.0
Fe1 C15 H15 126.0
C17 C18 C19 108.1(4)
C17 C18 Fe1 69.7(2)
C19 C18 Fe1 70.2(2)
C17 C18 H18 126.0
C19 C18 H18 126.0
Fe1 C18 H18 125.7
Cl2 C39 Cl1 116.3(4)
Cl2 C39 H39A 108.2
Cl1 C39 H39A 108.2
Cl2 C39 H39B 108.2
Cl1 C39 H39B 108.2
H39A C39 H39B 107.4

loop_
_geom_bond_atom_site_label_1
_geom_bond_atom_site_label_2
_geom_bond_distance
C34 C38 1.409(7)
C34 C35 1.420(6)
C34 Fe2 2.045(4)
C34 H34 0.9300
Co1 O1 1.910(2)
Co1 N2 1.916(2)
Co1 N4 1.917(2)
Co1 O2 1.919(2)
Co1 N3 1.922(2)
Co1 N1 1.942(2)
Fe2 C37 2.028(4)
Fe2 C38 2.029(4)
Fe2 C30 2.032(3)
Fe2 C36 2.037(4)
Fe2 C33 2.045(3)
Fe2 C31 2.046(3)
Fe2 C35 2.046(4)
Fe2 C32 2.047(3)
Fe2 C29 2.053(3)
Fe1 C16 2.031(4)
Fe1 C11 2.038(3)
Fe1 C17 2.039(4)
Fe1 C12 2.041(3)
Fe1 C13 2.042(3)
Fe1 C18 2.043(4)
Fe1 C15 2.044(4)
Fe1 C14 2.044(3)
Fe1 C19 2.055(4)
Fe1 C10 2.061(3)
N2 C9 1.333(4)
N2 C6 1.393(4)
O1 C43 1.281(4)
N3 C20 1.325(4)
N3 C23 1.402(4)
N1 C1 1.349(4)
N1 C4 1.397(4)
N4 C28 1.343(4)
N4 C25 1.397(4)
O2 C41 1.272(4)
C25 C26 1.412(4)
C25 C24 1.417(4)
C23 C24 1.397(4)
C23 C22 1.428(4)
C24 C29 1.478(4)
C4 C5 1.408(4)
C4 C3 1.417(4)
C5 C6 1.409(4)
C5 C10 1.479(4)
C6 C7 1.427(4)
C10 C11 1.427(4)
C10 C14 1.444(4)
C29 C30 1.430(4)
C29 C33 1.442(4)
C11 C12 1.420(4)
C11 H11 0.9300
C43 C42 1.387(5)
C43 C45 1.505(5)
C3 C2 1.369(4)
C3 H3 0.9300
C14 C13 1.420(4)
C14 H14 0.9300
C30 C31 1.421(5)
C30 H30 0.9300
C8 C7 1.367(5)
C8 C9 1.403(5)
C8 H8 0.9300
C9 H9 0.9300
C20 C21 1.408(5)
C20 H20 0.9300
C7 H7 0.9300
C31 C32 1.406(5)
C31 H31 0.9300
C13 C12 1.417(5)
C13 H13 0.9300
C42 C41 1.391(5)
C42 H42 0.9300
C12 H12 0.9300
C28 C27 1.395(5)
C28 H28 0.9300
C1 C2 1.394(5)
C1 H1 0.9300
C26 C27 1.377(4)
C26 H26 0.9300
C41 C44 1.507(5)
C22 C21 1.368(5)
C22 H22 0.9300
C33 C32 1.417(5)
C33 H33 0.9300
C32 H32 0.9300
C2 H2 0.9300
C38 C37 1.394(6)
C38 H38 0.9300
C27 H27 0.9300
C21 H21 0.9300
C45 H45A 0.9600
C45 H45B 0.9600
C45 H45C 0.9600
C37 C36 1.405(6)
C37 H37 0.9300
C19 C15 1.407(6)
C19 C18 1.417(6)
C19 H19 0.9300
C35 C36 1.411(6)
C35 H35 0.9300
Cl3 C40 1.718(7)
C44 H44A 0.9600
C44 H44B 0.9600
C44 H44C 0.9600
Cl4 C40 1.740(7)
C36 H36 0.9300
C16 C17 1.402(7)
C16 C15 1.414(6)
C16 H16 0.9300
C40 H40A 0.9700
C40 H40B 0.9700
C17 C18 1.409(6)
C17 H17 0.9300
C15 H15 0.9300
C18 H18 0.9300
Cl1 C39 1.742(7)
Cl2 C39 1.646(7)
C39 H39A 0.9700
C39 H39B 0.9700

loop_
_geom_torsion_atom_site_label_1
_geom_torsion_atom_site_label_2
_geom_torsion_atom_site_label_3
_geom_torsion_atom_site_label_4
_geom_torsion
C38 C34 Fe2 C37 37.8(3)
C35 C34 Fe2 C37 -81.8(3)
C35 C34 Fe2 C38 -119.6(4)
C38 C34 Fe2 C30 -121.5(3)
C35 C34 Fe2 C30 118.9(3)
C38 C34 Fe2 C36 81.7(3)
C35 C34 Fe2 C36 -37.9(3)
C38 C34 Fe2 C33 -46.2(6)
C35 C34 Fe2 C33 -165.8(4)
C38 C34 Fe2 C31 -163.8(2)
C35 C34 Fe2 C31 76.6(3)
C38 C34 Fe2 C35 119.6(4)
C38 C34 Fe2 C32 163.4(4)
C35 C34 Fe2 C32 43.8(6)
C38 C34 Fe2 C29 -79.2(3)
C35 C34 Fe2 C29 161.1(2)
O1 Co1 N2 C9 64.5(2)
N4 Co1 N2 C9 -26.3(2)
O2 Co1 N2 C9 -79(3)
N3 Co1 N2 C9 -115.0(2)
N1 Co1 N2 C9 154.1(2)
O1 Co1 N2 C6 -117.7(2)
N4 Co1 N2 C6 151.5(2)
O2 Co1 N2 C6 98(3)
N3 Co1 N2 C6 62.7(2)
N1 Co1 N2 C6 -28.2(2)
N2 Co1 O1 C43 173.5(2)
N4 Co1 O1 C43 -96.8(2)
O2 Co1 O1 C43 -7.8(2)
N3 Co1 O1 C43 -174(17)
N1 Co1 O1 C43 84.4(2)
O1 Co1 N3 C20 -123(3)
N2 Co1 N3 C20 -109.9(3)
N4 Co1 N3 C20 160.3(3)
O2 Co1 N3 C20 71.4(3)
N1 Co1 N3 C20 -20.9(3)
O1 Co1 N3 C23 42(3)
N2 Co1 N3 C23 55.2(2)
N4 Co1 N3 C23 -34.5(2)
O2 Co1 N3 C23 -123.5(2)
N1 Co1 N3 C23 144.3(2)
O1 Co1 N1 C1 -76.8(3)
N2 Co1 N1 C1 -164.6(3)
N4 Co1 N1 C1 179(100)
O2 Co1 N1 C1 17.2(3)
N3 Co1 N1 C1 105.2(3)
O1 Co1 N1 C4 116.9(2)
N2 Co1 N1 C4 29.2(2)
N4 Co1 N1 C4 13(5)
O2 Co1 N1 C4 -149.1(2)
N3 Co1 N1 C4 -61.1(2)
O1 Co1 N4 C28 23.4(3)
N2 Co1 N4 C28 111.2(3)
O2 Co1 N4 C28 -70.6(3)
N3 Co1 N4 C28 -158.5(3)
N1 Co1 N4 C28 127(5)
O1 Co1 N4 C25 -148.9(2)
N2 Co1 N4 C25 -61.2(2)
O2 Co1 N4 C25 117.1(2)
N3 Co1 N4 C25 29.1(2)
N1 Co1 N4 C25 -45(5)
O1 Co1 O2 C41 2.9(3)
N2 Co1 O2 C41 147(2)
N4 Co1 O2 C41 93.6(3)
N3 Co1 O2 C41 -177.6(3)
N1 Co1 O2 C41 -86.8(3)
C28 N4 C25 C26 1.1(3)
Co1 N4 C25 C26 174.6(2)
C28 N4 C25 C24 173.9(3)
Co1 N4 C25 C24 -12.6(4)
C20 N3 C23 C24 -168.9(3)
Co1 N3 C23 C24 23.8(4)
C20 N3 C23 C22 1.5(3)
Co1 N3 C23 C22 -165.8(2)
N3 C23 C24 C25 5.5(4)
C22 C23 C24 C25 -162.6(3)
N3 C23 C24 C29 -178.5(3)
C22 C23 C24 C29 13.4(5)
N4 C25 C24 C23 -11.2(4)
C26 C25 C24 C23 160.0(3)
N4 C25 C24 C29 172.5(3)
C26 C25 C24 C29 -16.2(4)
C1 N1 C4 C5 174.3(3)
Co1 N1 C4 C5 -17.4(4)
C1 N1 C4 C3 -1.1(3)
Co1 N1 C4 C3 167.3(2)
N1 C4 C5 C6 -7.0(4)
C3 C4 C5 C6 167.2(3)
N1 C4 C5 C10 179.3(3)
C3 C4 C5 C10 -6.5(5)
C9 N2 C6 C5 -166.5(3)
Co1 N2 C6 C5 15.4(4)
C9 N2 C6 C7 0.4(3)
Co1 N2 C6 C7 -177.65(19)
C4 C5 C6 N2 8.3(4)
C10 C5 C6 N2 -177.7(2)
C4 C5 C6 C7 -156.1(3)
C10 C5 C6 C7 17.9(4)
C4 C5 C10 C11 40.8(4)
C6 C5 C10 C11 -133.2(3)
C4 C5 C10 C14 -144.7(3)
C6 C5 C10 C14 41.3(4)
C4 C5 C10 Fe1 -53.8(4)
C6 C5 C10 Fe1 132.1(3)
C16 Fe1 C10 C11 -164.5(2)
C17 Fe1 C10 C11 159.5(4)
C12 Fe1 C10 C11 37.49(19)
C13 Fe1 C10 C11 81.1(2)
C18 Fe1 C10 C11 -43.5(5)
C15 Fe1 C10 C11 -121.5(2)
C14 Fe1 C10 C11 118.4(3)
C19 Fe1 C10 C11 -79.6(2)
C16 Fe1 C10 C14 77.1(2)
C11 Fe1 C10 C14 -118.4(3)
C17 Fe1 C10 C14 41.0(5)
C12 Fe1 C10 C14 -81.0(2)
C13 Fe1 C10 C14 -37.29(19)
C18 Fe1 C10 C14 -162.0(4)
C15 Fe1 C10 C14 120.1(2)
C19 Fe1 C10 C14 162.0(2)
C16 Fe1 C10 C5 -40.9(3)
C11 Fe1 C10 C5 123.6(3)
C17 Fe1 C10 C5 -76.9(5)
C12 Fe1 C10 C5 161.1(3)
C13 Fe1 C10 C5 -155.3(3)
C18 Fe1 C10 C5 80.0(6)
C15 Fe1 C10 C5 2.1(3)
C14 Fe1 C10 C5 -118.0(3)
C19 Fe1 C10 C5 44.0(3)
C23 C24 C29 C30 143.8(3)
C25 C24 C29 C30 -39.9(4)
C23 C24 C29 C33 -39.1(5)
C25 C24 C29 C33 137.1(3)
C23 C24 C29 Fe2 54.6(4)
C25 C24 C29 Fe2 -129.2(3)
C37 Fe2 C29 C30 -161.8(2)
C38 Fe2 C29 C30 -120.1(2)
C36 Fe2 C29 C30 163.0(4)
C33 Fe2 C29 C30 118.2(2)
C34 Fe2 C29 C30 -77.8(3)
C31 Fe2 C29 C30 37.49(19)
C35 Fe2 C29 C30 -42.2(5)
C32 Fe2 C29 C30 80.7(2)
C37 Fe2 C29 C33 80.0(2)
C38 Fe2 C29 C33 121.8(2)
C30 Fe2 C29 C33 -118.2(2)
C36 Fe2 C29 C33 44.9(5)
C34 Fe2 C29 C33 164.0(2)
C31 Fe2 C29 C33 -80.7(2)
C35 Fe2 C29 C33 -160.3(4)
C32 Fe2 C29 C33 -37.43(19)
C37 Fe2 C29 C24 -44.1(3)
C38 Fe2 C29 C24 -2.4(3)
C30 Fe2 C29 C24 117.7(3)
C36 Fe2 C29 C24 -79.3(5)
C33 Fe2 C29 C24 -124.1(3)
C34 Fe2 C29 C24 39.9(3)
C31 Fe2 C29 C24 155.2(3)
C35 Fe2 C29 C24 75.5(5)
C32 Fe2 C29 C24 -161.6(3)
C14 C10 C11 C12 -0.8(3)
C5 C10 C11 C12 174.5(3)
Fe1 C10 C11 C12 -59.4(2)
C14 C10 C11 Fe1 58.7(2)
C5 C10 C11 Fe1 -126.0(3)
C16 Fe1 C11 C12 160.7(5)
C17 Fe1 C11 C12 -38.0(5)
C13 Fe1 C11 C12 37.3(2)
C18 Fe1 C11 C12 -75.8(3)
C15 Fe1 C11 C12 -161.4(2)
C14 Fe1 C11 C12 81.2(2)
C19 Fe1 C11 C12 -118.8(2)
C10 Fe1 C11 C12 119.7(3)
C16 Fe1 C11 C10 41.0(5)
C17 Fe1 C11 C10 -157.7(4)
C12 Fe1 C11 C10 -119.7(3)
C13 Fe1 C11 C10 -82.32(19)
C18 Fe1 C11 C10 164.5(2)
C15 Fe1 C11 C10 79.0(2)
C14 Fe1 C11 C10 -38.47(17)
C19 Fe1 C11 C10 121.5(2)
Co1 O1 C43 C42 7.0(5)
Co1 O1 C43 C45 -175.6(2)
N1 C4 C3 C2 2.0(4)
C5 C4 C3 C2 -173.0(3)
C11 C10 C14 C13 0.4(3)
C5 C10 C14 C13 -175.1(3)
Fe1 C10 C14 C13 59.1(2)
C11 C10 C14 Fe1 -58.7(2)
C5 C10 C14 Fe1 125.8(3)
C16 Fe1 C14 C13 118.9(2)
C11 Fe1 C14 C13 -81.7(2)
C17 Fe1 C14 C13 77.2(3)
C12 Fe1 C14 C13 -37.8(2)
C18 Fe1 C14 C13 46.2(5)
C15 Fe1 C14 C13 159.8(2)
C19 Fe1 C14 C13 -171.4(4)
C10 Fe1 C14 C13 -119.8(3)
C16 Fe1 C14 C10 -121.4(2)
C11 Fe1 C14 C10 38.06(17)
C17 Fe1 C14 C10 -163.0(2)
C12 Fe1 C14 C10 82.02(19)
C13 Fe1 C14 C10 119.8(3)
C18 Fe1 C14 C10 166.0(4)
C15 Fe1 C14 C10 -80.4(2)
C19 Fe1 C14 C10 -51.6(5)
C33 C29 C30 C31 -0.6(3)
C24 C29 C30 C31 177.0(3)
Fe2 C29 C30 C31 -59.7(2)
C33 C29 C30 Fe2 59.1(2)
C24 C29 C30 Fe2 -123.3(3)
C37 Fe2 C30 C31 168.5(4)
C38 Fe2 C30 C31 -160.7(2)
C36 Fe2 C30 C31 -44.9(5)
C33 Fe2 C30 C31 81.0(2)
C34 Fe2 C30 C31 -119.1(2)
C35 Fe2 C30 C31 -77.0(3)
C32 Fe2 C30 C31 37.3(2)
C29 Fe2 C30 C31 119.6(3)
C37 Fe2 C30 C29 48.9(5)
C38 Fe2 C30 C29 79.7(3)
C36 Fe2 C30 C29 -164.5(4)
C33 Fe2 C30 C29 -38.58(17)
C34 Fe2 C30 C29 121.2(2)
C31 Fe2 C30 C29 -119.6(3)
C35 Fe2 C30 C29 163.4(2)
C32 Fe2 C30 C29 -82.33(19)
C6 N2 C9 C8 0.1(3)
Co1 N2 C9 C8 178.2(2)
C7 C8 C9 N2 -0.5(4)
C23 N3 C20 C21 -0.4(4)
Co1 N3 C20 C21 166.9(2)
C9 C8 C7 C6 0.8(4)
N2 C6 C7 C8 -0.8(3)
C5 C6 C7 C8 165.6(3)
C29 C30 C31 C32 0.5(4)
Fe2 C30 C31 C32 -59.4(2)
C29 C30 C31 Fe2 59.9(2)
C37 Fe2 C31 C32 -49.9(5)
C38 Fe2 C31 C32 168.8(4)
C30 Fe2 C31 C32 119.3(3)
C36 Fe2 C31 C32 -79.0(2)
C33 Fe2 C31 C32 37.27(19)
C34 Fe2 C31 C32 -161.2(2)
C35 Fe2 C31 C32 -120.0(2)
C29 Fe2 C31 C32 81.7(2)
C37 Fe2 C31 C30 -169.3(4)
C38 Fe2 C31 C30 49.5(5)
C36 Fe2 C31 C30 161.7(2)
C33 Fe2 C31 C30 -82.1(2)
C34 Fe2 C31 C30 79.4(3)
C35 Fe2 C31 C30 120.6(2)
C32 Fe2 C31 C30 -119.3(3)
C29 Fe2 C31 C30 -37.65(18)
C10 C14 C13 C12 0.0(4)
Fe1 C14 C13 C12 59.4(2)
C10 C14 C13 Fe1 -59.4(2)
C16 Fe1 C13 C12 162.1(2)
C11 Fe1 C13 C12 -37.47(19)
C17 Fe1 C13 C12 121.7(2)
C18 Fe1 C13 C12 81.0(3)
C15 Fe1 C13 C12 -171.0(4)
C14 Fe1 C13 C12 -119.0(3)
C19 Fe1 C13 C12 53.7(5)
C10 Fe1 C13 C12 -81.3(2)
C16 Fe1 C13 C14 -78.9(3)
C11 Fe1 C13 C14 81.6(2)
C17 Fe1 C13 C14 -119.3(2)
C12 Fe1 C13 C14 119.0(3)
C18 Fe1 C13 C14 -160.0(2)
C15 Fe1 C13 C14 -51.9(5)
C19 Fe1 C13 C14 172.7(4)
C10 Fe1 C13 C14 37.74(18)
O1 C43 C42 C41 1.0(6)
C45 C43 C42 C41 -176.2(3)
C14 C13 C12 C11 -0.5(4)
Fe1 C13 C12 C11 59.0(2)
C14 C13 C12 Fe1 -59.5(2)
C10 C11 C12 C13 0.8(4)
Fe1 C11 C12 C13 -59.1(2)
C10 C11 C12 Fe1 59.9(2)
C16 Fe1 C12 C13 -43.1(5)
C11 Fe1 C12 C13 119.8(3)
C17 Fe1 C12 C13 -75.1(3)
C18 Fe1 C12 C13 -117.0(2)
C15 Fe1 C12 C13 170.4(4)
C14 Fe1 C12 C13 37.84(19)
C19 Fe1 C12 C13 -158.4(2)
C10 Fe1 C12 C13 82.3(2)
C16 Fe1 C12 C11 -162.9(4)
C17 Fe1 C12 C11 165.1(2)
C13 Fe1 C12 C11 -119.8(3)
C18 Fe1 C12 C11 123.2(2)
C15 Fe1 C12 C11 50.6(5)
C14 Fe1 C12 C11 -81.9(2)
C19 Fe1 C12 C11 81.8(2)
C10 Fe1 C12 C11 -37.50(18)
C25 N4 C28 C27 -1.6(4)
Co1 N4 C28 C27 -175.2(2)
C4 N1 C1 C2 -0.2(4)
Co1 N1 C1 C2 -168.7(2)
N4 C25 C26 C27 -0.2(4)
C24 C25 C26 C27 -172.5(3)
Co1 O2 C41 C42 3.2(5)
Co1 O2 C41 C44 -176.3(3)
C43 C42 C41 O2 -6.6(6)
C43 C42 C41 C44 172.9(4)
C24 C23 C22 C21 167.6(3)
N3 C23 C22 C21 -2.0(4)
C30 C29 C33 C32 0.5(3)
C24 C29 C33 C32 -176.9(3)
Fe2 C29 C33 C32 59.4(2)
C30 C29 C33 Fe2 -58.9(2)
C24 C29 C33 Fe2 123.6(3)
C37 Fe2 C33 C32 120.3(2)
C38 Fe2 C33 C32 162.3(2)
C30 Fe2 C33 C32 -81.0(2)
C36 Fe2 C33 C32 77.6(3)
C34 Fe2 C33 C32 -163.0(5)
C31 Fe2 C33 C32 -36.9(2)
C35 Fe2 C33 C32 41.9(5)
C29 Fe2 C33 C32 -119.3(3)
C37 Fe2 C33 C29 -120.4(2)
C38 Fe2 C33 C29 -78.4(2)
C30 Fe2 C33 C29 38.38(17)
C36 Fe2 C33 C29 -163.1(2)
C34 Fe2 C33 C29 -43.7(6)
C31 Fe2 C33 C29 82.39(19)
C35 Fe2 C33 C29 161.2(4)
C32 Fe2 C33 C29 119.3(3)
C30 C31 C32 C33 -0.1(4)
Fe2 C31 C32 C33 -59.0(2)
C30 C31 C32 Fe2 58.9(2)
C29 C33 C32 C31 -0.2(4)
Fe2 C33 C32 C31 59.1(2)
C29 C33 C32 Fe2 -59.4(2)
C37 Fe2 C32 C31 160.3(2)
C38 Fe2 C32 C31 -168.0(4)
C30 Fe2 C32 C31 -37.85(19)
C36 Fe2 C32 C31 119.0(2)
C33 Fe2 C32 C31 -120.1(3)
C34 Fe2 C32 C31 45.3(5)
C35 Fe2 C32 C31 77.1(3)
C29 Fe2 C32 C31 -82.0(2)
C37 Fe2 C32 C33 -79.7(3)
C38 Fe2 C32 C33 -47.9(5)
C30 Fe2 C32 C33 82.2(2)
C36 Fe2 C32 C33 -120.9(2)
C34 Fe2 C32 C33 165.3(4)
C31 Fe2 C32 C33 120.1(3)
C35 Fe2 C32 C33 -162.8(2)
C29 Fe2 C32 C33 38.03(19)
C4 C3 C2 C1 -2.0(4)
N1 C1 C2 C3 1.4(4)
C35 C34 C38 C37 -1.1(5)
Fe2 C34 C38 C37 -60.1(3)
C35 C34 C38 Fe2 59.0(3)
C30 Fe2 C38 C37 -164.2(2)
C36 Fe2 C38 C37 37.3(3)
C33 Fe2 C38 C37 -78.5(3)
C34 Fe2 C38 C37 118.5(4)
C31 Fe2 C38 C37 159.2(4)
C35 Fe2 C38 C37 81.0(3)
C32 Fe2 C38 C37 -42.6(6)
C29 Fe2 C38 C37 -121.4(3)
C37 Fe2 C38 C34 -118.5(4)
C30 Fe2 C38 C34 77.3(3)
C36 Fe2 C38 C34 -81.2(3)
C33 Fe2 C38 C34 163.0(2)
C31 Fe2 C38 C34 40.7(6)
C35 Fe2 C38 C34 -37.5(3)
C32 Fe2 C38 C34 -161.1(4)
C29 Fe2 C38 C34 120.2(3)
C25 C26 C27 C28 -0.8(4)
N4 C28 C27 C26 1.5(4)
C23 C22 C21 C20 1.7(4)
N3 C20 C21 C22 -0.8(4)
C34 C38 C37 C36 0.9(5)
Fe2 C38 C37 C36 -59.5(3)
C34 C38 C37 Fe2 60.4(3)
C30 Fe2 C37 C38 41.4(6)
C36 Fe2 C37 C38 -119.9(4)
C33 Fe2 C37 C38 121.4(3)
C34 Fe2 C37 C38 -38.1(3)
C31 Fe2 C37 C38 -159.4(4)
C35 Fe2 C37 C38 -82.1(3)
C32 Fe2 C37 C38 164.0(3)
C29 Fe2 C37 C38 78.0(3)
C38 Fe2 C37 C36 119.9(4)
C30 Fe2 C37 C36 161.3(4)
C33 Fe2 C37 C36 -118.7(3)
C34 Fe2 C37 C36 81.8(3)
C31 Fe2 C37 C36 -39.5(6)
C35 Fe2 C37 C36 37.8(3)
C32 Fe2 C37 C36 -76.1(3)
C29 Fe2 C37 C36 -162.1(2)
C16 Fe1 C19 C15 37.9(3)
C11 Fe1 C19 C15 -120.7(2)
C17 Fe1 C19 C15 81.6(3)
C12 Fe1 C19 C15 -164.2(2)
C13 Fe1 C19 C15 156.7(4)
C18 Fe1 C19 C15 119.2(4)
C14 Fe1 C19 C15 -38.2(6)
C10 Fe1 C19 C15 -77.6(3)
C16 Fe1 C19 C18 -81.3(3)
C11 Fe1 C19 C18 120.1(3)
C17 Fe1 C19 C18 -37.7(3)
C12 Fe1 C19 C18 76.6(3)
C13 Fe1 C19 C18 37.5(5)
C15 Fe1 C19 C18 -119.2(4)
C14 Fe1 C19 C18 -157.4(4)
C10 Fe1 C19 C18 163.2(2)
C38 C34 C35 C36 0.8(5)
Fe2 C34 C35 C36 59.5(3)
C38 C34 C35 Fe2 -58.7(3)
C37 Fe2 C35 C36 -37.7(3)
C38 Fe2 C35 C36 -81.2(3)
C30 Fe2 C35 C36 161.9(2)
C33 Fe2 C35 C36 49.0(6)
C34 Fe2 C35 C36 -118.5(4)
C31 Fe2 C35 C36 120.4(3)
C32 Fe2 C35 C36 79.6(3)
C29 Fe2 C35 C36 -166.9(4)
C37 Fe2 C35 C34 80.8(3)
C38 Fe2 C35 C34 37.3(3)
C30 Fe2 C35 C34 -79.6(3)
C36 Fe2 C35 C34 118.5(4)
C33 Fe2 C35 C34 167.6(4)
C31 Fe2 C35 C34 -121.0(3)
C32 Fe2 C35 C34 -161.9(3)
C29 Fe2 C35 C34 -48.3(6)
C38 C37 C36 C35 -0.5(5)
Fe2 C37 C36 C35 -59.8(3)
C38 C37 C36 Fe2 59.4(3)
C34 C35 C36 C37 -0.2(5)
Fe2 C35 C36 C37 59.4(3)
C34 C35 C36 Fe2 -59.6(3)
C38 Fe2 C36 C37 -37.1(3)
C30 Fe2 C36 C37 -163.1(4)
C33 Fe2 C36 C37 80.9(3)
C34 Fe2 C36 C37 -80.9(3)
C31 Fe2 C36 C37 164.1(3)
C35 Fe2 C36 C37 -119.0(4)
C32 Fe2 C36 C37 122.6(3)
C29 Fe2 C36 C37 47.3(5)
C37 Fe2 C36 C35 119.0(4)
C38 Fe2 C36 C35 81.9(3)
C30 Fe2 C36 C35 -44.1(5)
C33 Fe2 C36 C35 -160.1(2)
C34 Fe2 C36 C35 38.1(3)
C31 Fe2 C36 C35 -76.9(3)
C32 Fe2 C36 C35 -118.5(3)
C29 Fe2 C36 C35 166.3(4)
C11 Fe1 C16 C17 169.9(4)
C12 Fe1 C16 C17 -44.2(6)
C13 Fe1 C16 C17 -75.6(3)
C18 Fe1 C16 C17 37.7(3)
C15 Fe1 C16 C17 119.1(4)
C14 Fe1 C16 C17 -117.4(3)
C19 Fe1 C16 C17 81.6(3)
C10 Fe1 C16 C17 -159.5(2)
C11 Fe1 C16 C15 50.8(6)
C17 Fe1 C16 C15 -119.1(4)
C12 Fe1 C16 C15 -163.3(4)
C13 Fe1 C16 C15 165.4(2)
C18 Fe1 C16 C15 -81.4(3)
C14 Fe1 C16 C15 123.5(2)
C19 Fe1 C16 C15 -37.5(2)
C10 Fe1 C16 C15 81.5(3)
C15 C16 C17 C18 0.4(5)
Fe1 C16 C17 C18 -59.6(3)
C15 C16 C17 Fe1 60.0(3)
C11 Fe1 C17 C16 -170.2(4)
C12 Fe1 C17 C16 161.6(3)
C13 Fe1 C17 C16 121.0(3)
C18 Fe1 C17 C16 -119.1(4)
C15 Fe1 C17 C16 -37.8(3)
C14 Fe1 C17 C16 79.9(3)
C19 Fe1 C17 C16 -81.3(3)
C10 Fe1 C17 C16 49.8(5)
C16 Fe1 C17 C18 119.1(4)
C11 Fe1 C17 C18 -51.2(6)
C12 Fe1 C17 C18 -79.3(3)
C13 Fe1 C17 C18 -119.9(3)
C15 Fe1 C17 C18 81.2(3)
C14 Fe1 C17 C18 -161.1(2)
C19 Fe1 C17 C18 37.8(3)
C10 Fe1 C17 C18 168.9(3)
C18 C19 C15 C16 -0.3(4)
Fe1 C19 C15 C16 -59.3(3)
C18 C19 C15 Fe1 59.0(3)
C17 C16 C15 C19 -0.1(5)
Fe1 C16 C15 C19 60.0(3)
C17 C16 C15 Fe1 -60.0(3)
C16 Fe1 C15 C19 -119.0(4)
C11 Fe1 C15 C19 79.9(3)
C17 Fe1 C15 C19 -81.4(3)
C12 Fe1 C15 C19 41.9(5)
C13 Fe1 C15 C19 -155.6(4)
C18 Fe1 C15 C19 -37.7(3)
C14 Fe1 C15 C19 166.1(2)
C10 Fe1 C15 C19 122.6(2)
C11 Fe1 C15 C16 -161.1(3)
C17 Fe1 C15 C16 37.6(3)
C12 Fe1 C15 C16 161.0(4)
C13 Fe1 C15 C16 -36.5(5)
C18 Fe1 C15 C16 81.3(3)
C14 Fe1 C15 C16 -74.9(3)
C19 Fe1 C15 C16 119.0(4)
C10 Fe1 C15 C16 -118.3(3)
C16 C17 C18 C19 -0.6(5)
Fe1 C17 C18 C19 -60.0(3)
C16 C17 C18 Fe1 59.4(3)
C15 C19 C18 C17 0.5(4)
Fe1 C19 C18 C17 59.6(3)
C15 C19 C18 Fe1 -59.1(3)
C16 Fe1 C18 C17 -37.6(3)
C11 Fe1 C18 C17 160.3(2)
C12 Fe1 C18 C17 118.8(3)
C13 Fe1 C18 C17 76.5(3)
C15 Fe1 C18 C17 -81.6(3)
C14 Fe1 C18 C17 43.4(5)
C19 Fe1 C18 C17 -119.0(4)
C10 Fe1 C18 C17 -166.6(4)
C16 Fe1 C18 C19 81.4(3)
C11 Fe1 C18 C19 -80.6(3)
C17 Fe1 C18 C19 119.0(4)
C12 Fe1 C18 C19 -122.1(3)
C13 Fe1 C18 C19 -164.5(2)
C15 Fe1 C18 C19 37.4(3)
C14 Fe1 C18 C19 162.4(3)
C10 Fe1 C18 C19 -47.5(6)
